data_7055633
loop_
_publ_author_name
'Liu, Xiaobin'
'Xiao, Zhenyu'
'Huang, Ao'
'Wang, Wen'
'Zhang, Liangliang'
'Wang, Rongming'
'Sun, Daofeng'

_publ_section_title
;
 Crystal structures, topological analysis and luminescence properties of
 three coordination polymers based on a semi-rigid ligand and N-donor
 ligand linkers
;
_journal_issue 7
_journal_name_full 'New J. Chem.'
_journal_page_first 5957
_journal_paper_doi 10.1039/C6NJ00180G
_journal_volume 40
_journal_year 2016
_chemical_formula_moiety 'C50 H36 Cd2 N2 O10'
_chemical_formula_sum 'C50 H36 Cd2 N2 O10'
_chemical_formula_weight 1049.61
_chemical_name_systematic 'Complex 1'
_space_group_crystal_system triclinic
_space_group_IT_number 2
_space_group_name_Hall '-P 1'
_space_group_name_H-M_alt 'P -1'
_symmetry_space_group_name_Hall '-P 1'
_symmetry_space_group_name_H-M 'P -1'
_atom_sites_solution_hydrogens mixed
_atom_sites_solution_primary iterative
_audit_creation_date 2016-04-26
_audit_creation_method
;
Olex2 1.2
(compiled 2016.02.19 svn.r3266 for OlexSys, GUI svn.r5155)
;
_audit_update_record
;
2016-04-27 deposited with the CCDC.
2016-06-03 downloaded from the CCDC.
;
_cell_angle_alpha 77.307(4)
_cell_angle_beta 80.723(4)
_cell_angle_gamma 83.274(4)
_cell_formula_units_Z 2
_cell_length_a 10.7683(5)
_cell_length_b 14.1119(7)
_cell_length_c 14.4106(7)
_cell_measurement_reflns_used 5171
_cell_measurement_temperature 295
_cell_measurement_theta_max 70.0460
_cell_measurement_theta_min 4.0270
_cell_volume 2100.79(18)
_computing_cell_refinement
;
CrysAlisPro, Agilent Technologies,
Version 1.171.36.32 (release 02-08-2013 CrysAlis171 .NET)
(compiled Aug  2 2013,16:46:58)
;
_computing_data_collection
;
CrysAlisPro, Agilent Technologies,
Version 1.171.36.32 (release 02-08-2013 CrysAlis171 .NET)
(compiled Aug  2 2013,16:46:58)
;
_computing_data_reduction
;
CrysAlisPro, Agilent Technologies,
Version 1.171.36.32 (release 02-08-2013 CrysAlis171 .NET)
(compiled Aug  2 2013,16:46:58)
;
_computing_molecular_graphics 'Olex2 (Dolomanov et al., 2009)'
_computing_publication_material 'Olex2 (Dolomanov et al., 2009)'
_computing_structure_refinement 'ShelXL (Sheldrick, 2015)'
_computing_structure_solution
;
Superflip (Palatinus & Chapuis, 2007;Palatinus & van der Lee, 2008;
Palatinus et al., 2012)
;
_diffrn_ambient_temperature 295
_diffrn_detector_area_resol_mean 16.0450
_diffrn_measured_fraction_theta_full 0.975
_diffrn_measured_fraction_theta_max 0.987
_diffrn_measurement_details
;
  1 omega   43.00   68.00   1.0000    1.0000
omega____ theta____ kappa____ phi______ frames
    -        0.0000   57.0000   30.0000 25

  2 omega  -27.00   34.00   1.0000    1.0000
omega____ theta____ kappa____ phi______ frames
    -        0.0000   38.0000 -120.0000 61

  3 omega   39.00   66.00   1.0000    1.0000
omega____ theta____ kappa____ phi______ frames
    -        0.0000   38.0000 -120.0000 27

  4 omega  -19.00   25.00   1.0000    1.0000
omega____ theta____ kappa____ phi______ frames
    -        0.0000   57.0000  -30.0000 44

  5 omega   28.00   66.00   1.0000    1.0000
omega____ theta____ kappa____ phi______ frames
    -        0.0000   57.0000  -30.0000 38

  6 omega   28.00  124.00   1.0000    2.0000
omega____ theta____ kappa____ phi______ frames
    -       54.0000   38.0000   90.0000 96

  7 omega   70.00  119.00   1.0000    2.0000
omega____ theta____ kappa____ phi______ frames
    -       54.0000   57.0000  -60.0000 49

  8 omega    3.00   76.00   1.0000    2.0000
omega____ theta____ kappa____ phi______ frames
    -       54.0000  -99.0000  150.0000 73

  9 omega   -6.00   76.00   1.0000    2.0000
omega____ theta____ kappa____ phi______ frames
    -       54.0000  -57.0000 -150.0000 82

 10 omega   16.00   66.00   1.0000    2.0000
omega____ theta____ kappa____ phi______ frames
    -       54.0000  -57.0000  -60.0000 50

 11 omega   37.00   64.00   1.0000    2.0000
omega____ theta____ kappa____ phi______ frames
    -       54.0000  -99.0000   60.0000 27

 12 omega   82.00  111.00   1.0000    2.0000
omega____ theta____ kappa____ phi______ frames
    -       54.0000 -125.0000 -180.0000 29

 13 omega   59.00  120.00   1.0000    2.0000
omega____ theta____ kappa____ phi______ frames
    -       54.0000   57.0000 -180.0000 61

 14 omega   45.00  100.00   1.0000    2.0000
omega____ theta____ kappa____ phi______ frames
    -      108.0000 -111.0000  150.0000 55

 15 omega   38.00   84.00   1.0000    2.0000
omega____ theta____ kappa____ phi______ frames
    -      108.0000  -38.0000 -180.0000 46

 16 omega   75.00  178.00   1.0000    2.0000
omega____ theta____ kappa____ phi______ frames
    -      108.0000   25.0000 -120.0000 103

 17 omega   58.00   98.00   1.0000    2.0000
omega____ theta____ kappa____ phi______ frames
    -      108.0000 -111.0000   60.0000 40

 18 omega   34.00   89.00   1.0000    2.0000
omega____ theta____ kappa____ phi______ frames
    -      108.0000  -25.0000  -90.0000 55

 19 omega   41.00  132.00   1.0000    2.0000
omega____ theta____ kappa____ phi______ frames
    -      108.0000  -63.0000  -90.0000 91

 20 omega  130.00  177.00   1.0000    2.0000
omega____ theta____ kappa____ phi______ frames
    -      108.0000   25.0000  -30.0000 47

 21 omega   35.00   92.00   1.0000    2.0000
omega____ theta____ kappa____ phi______ frames
    -      108.0000  -25.0000   60.0000 57

 22 omega   93.00  151.00   1.0000    2.0000
omega____ theta____ kappa____ phi______ frames
    -      108.0000  178.0000 -180.0000 58

 23 omega  105.00  135.00   1.0000    2.0000
omega____ theta____ kappa____ phi______ frames
    -      108.0000  111.0000  150.0000 30

 24 omega   59.00  101.00   1.0000    2.0000
omega____ theta____ kappa____ phi______ frames
    -      108.0000  -63.0000  150.0000 42

 25 omega   35.00  111.00   1.0000    2.0000
omega____ theta____ kappa____ phi______ frames
    -      108.0000 -111.0000 -150.0000 76

 26 omega   72.00  104.00   1.0000    2.0000
omega____ theta____ kappa____ phi______ frames
    -      108.0000  -50.0000 -180.0000 32

 27 omega   64.00  115.00   1.0000    2.0000
omega____ theta____ kappa____ phi______ frames
    -      108.0000 -111.0000  -60.0000 51

 28 omega   46.00   79.00   1.0000    2.0000
omega____ theta____ kappa____ phi______ frames
    -      108.0000  -25.0000  -30.0000 33

 29 omega   54.00   81.00   1.0000    2.0000
omega____ theta____ kappa____ phi______ frames
    -      108.0000  -25.0000   30.0000 27

 30 omega   79.00  104.00   1.0000    2.0000
omega____ theta____ kappa____ phi______ frames
    -      108.0000  -50.0000   60.0000 25

 31 omega   37.00   81.00   1.0000    2.0000
omega____ theta____ kappa____ phi______ frames
    -      108.0000  -50.0000   30.0000 44

 32 omega   68.00  128.00   1.0000    2.0000
omega____ theta____ kappa____ phi______ frames
    -      108.0000   25.0000  -30.0000 60

 33 omega  -74.00   49.00   1.0000    1.0000
omega____ theta____ kappa____ phi______ frames
    -        0.0000  -19.0000   30.0000 123

 34 omega  -22.00   69.00   1.0000    1.0000
omega____ theta____ kappa____ phi______ frames
    -        0.0000   57.0000   90.0000 91

 35 omega  -32.00   71.00   1.0000    1.0000
omega____ theta____ kappa____ phi______ frames
    -        0.0000   77.0000    0.0000 103

 36 omega   22.00   98.00   1.0000    2.0000
omega____ theta____ kappa____ phi______ frames
    -       54.0000   77.0000 -120.0000 76
;
_diffrn_measurement_device_type Mo
_diffrn_measurement_method '\w scans'
_diffrn_orient_matrix_UB_11 -0.0164505000
_diffrn_orient_matrix_UB_12 0.1089850000
_diffrn_orient_matrix_UB_13 -0.0470674000
_diffrn_orient_matrix_UB_21 -0.0894654000
_diffrn_orient_matrix_UB_22 0.0194429000
_diffrn_orient_matrix_UB_23 0.0898912000
_diffrn_orient_matrix_UB_31 0.1135406000
_diffrn_orient_matrix_UB_32 0.0188991000
_diffrn_orient_matrix_UB_33 0.0441820000
_diffrn_radiation_monochromator mirror
_diffrn_radiation_type MoK\a
_diffrn_radiation_wavelength 0.710
_diffrn_reflns_av_R_equivalents 0.0745
_diffrn_reflns_av_unetI/netI 0.0996
_diffrn_reflns_Laue_measured_fraction_full 0.975
_diffrn_reflns_Laue_measured_fraction_max 0.987
_diffrn_reflns_limit_h_max 12
_diffrn_reflns_limit_h_min -11
_diffrn_reflns_limit_k_max 16
_diffrn_reflns_limit_k_min -15
_diffrn_reflns_limit_l_max 17
_diffrn_reflns_limit_l_min -12
_diffrn_reflns_number 14767
_diffrn_reflns_point_group_measured_fraction_full 0.975
_diffrn_reflns_point_group_measured_fraction_max 0.987
_diffrn_reflns_theta_full 25.214
_diffrn_reflns_theta_max 25.096
_diffrn_reflns_theta_min 1.461
_diffrn_source 'SuperNova (Cu) X-ray Source'
_exptl_absorpt_coefficient_mu 1.078
_exptl_absorpt_correction_T_max 1.00000
_exptl_absorpt_correction_T_min 0.74745
_exptl_absorpt_correction_type multi-scan
_exptl_absorpt_process_details
;
CrysAlisPro, Agilent Technologies,
Version 1.171.36.32 (release 02-08-2013 CrysAlis171 .NET)
(compiled Aug  2 2013,16:46:58)
Empirical absorption correction using spherical harmonics,
 implemented in SCALE3 ABSPACK scaling algorithm.
;
_exptl_crystal_colour 'clear yellowish yellow'
_exptl_crystal_colour_lustre clear
_exptl_crystal_colour_modifier yellowish
_exptl_crystal_colour_primary yellow
_exptl_crystal_density_diffrn 1.659
_exptl_crystal_description plate
_exptl_crystal_F_000 1052
_exptl_crystal_size_max 0.07
_exptl_crystal_size_mid 0.01
_exptl_crystal_size_min 0.01
_refine_diff_density_max 1.548
_refine_diff_density_min -1.366
_refine_diff_density_rms 0.203
_refine_ls_extinction_method none
_refine_ls_goodness_of_fit_ref 1.109
_refine_ls_hydrogen_treatment constr
_refine_ls_matrix_type full
_refine_ls_number_parameters 579
_refine_ls_number_reflns 7403
_refine_ls_number_restraints 954
_refine_ls_restrained_S_all 1.044
_refine_ls_R_factor_all 0.1104
_refine_ls_R_factor_gt 0.0801
_refine_ls_shift/su_max 0.000
_refine_ls_shift/su_mean 0.000
_refine_ls_structure_factor_coef Fsqd
_refine_ls_weighting_details
;
 w=1/[\s^2^(Fo^2^)+(0.0300P)^2^+49.8960P]
 where P=(Fo^2^+2Fc^2^)/3
;
_refine_ls_weighting_scheme calc
_refine_ls_wR_factor_gt 0.1985
_refine_ls_wR_factor_ref 0.2137
_reflns_Friedel_coverage 0.000
_reflns_number_gt 5273
_reflns_number_total 7403
_reflns_threshold_expression 'I > 2\s(I)'
_cod_data_source_file c6nj00180g2.cif
_cod_data_source_block liuxiaobin-217
_cod_depositor_comments 'Adding full bibliography for 7055633--7055635.cif.'
_cod_database_code 7055633
_shelxl_version_number 2013-2
_chemical_oxdiff_formula 'C H O N Cd'
_shelx_space_group_comment
;
The symmetry employed for this shelxl refinement is uniquely defined
by the following loop, which should always be used as a source of
symmetry information in preference to the above space-group names.
They are only intended as comments.
;
_reflns_odcompleteness_completeness 98.81
_reflns_odcompleteness_iscentric 1
_reflns_odcompleteness_theta 66.97
_olex2_refinement_description
;
1. Fixed Uiso
 At 1.2 times of:
  All C(H) groups
 At 1.5 times of:
  All O(H,H) groups
2. Uiso/Uaniso restraints and constraints
C42 \\sim C41 \\sim C22 \\sim C43 \\sim C4 \\sim C47 \\sim C13 \\sim C14 \\sim
C37 \\sim C12 \\sim C3 \\sim C21 \\sim C48 \\sim C31 \\sim C20 \\sim C11 \\sim
C32 \\sim C23 \\sim C10 \\sim C19 \\sim C33 \\sim C29 \\sim C40 \\sim C45 \\sim
C16 \\sim C5 \\sim C2 \\sim C7 \\sim C24 \\sim C30 \\sim C15 \\sim C46 \\sim C9
\\sim C26 \\sim C8 \\sim C18 \\sim C28 \\sim C1 \\sim C49 \\sim C50 \\sim C39
\\sim C36 \\sim C35 \\sim C38 \\sim C27 \\sim C17 \\sim C25 \\sim C34 \\sim C44
\\sim C6 \\sim N1 \\sim N2: within 3.7A with sigma of 0.005 and sigma for
terminal atoms of 0.001
3.a Rotating group:
 O1W(H1WA,H1WB), O2W(H2WA,H2WB)
3.b Aromatic/amide H refined with riding coordinates:
 C42(H42), C41(H41), C22(H22), C47(H47), C13(H13), C37(H37), C12(H12), C3(H3),
 C21(H21), C31(H31), C32(H32), C29(H29), C45(H45), C16(H16), C2(H2), C7(H7),
 C15(H15), C46(H46), C9(H9), C26(H26), C8(H8), C18(H18), C28(H28), C49(H49),
 C50(H50), C39(H39), C36(H36), C38(H38), C17(H17), C25(H25), C44(H44), C6(H6)
;
_olex2_date_sample_data_collection 1394420525.69
_olex2_submission_special_instructions 'No special instructions were received'

loop_
_space_group_symop_operation_xyz
'x, y, z'
'-x, -y, -z'

loop_
_atom_site_label
_atom_site_type_symbol
_atom_site_fract_x
_atom_site_fract_y
_atom_site_fract_z
_atom_site_U_iso_or_equiv
_atom_site_adp_type
_atom_site_occupancy
_atom_site_site_symmetry_order
_atom_site_calc_flag
_atom_site_refinement_flags_posn
_atom_site_refinement_flags_adp
Cd2 Cd -0.00919(8) 0.87104(6) 0.07392(6) 0.0234(2) Uani 1 1 d . .
Cd1 Cd 0.39670(8) 0.82107(6) 0.06972(6) 0.0248(2) Uani 1 1 d . .
O3 O 0.3400(8) 0.8959(6) -0.0889(6) 0.0324(19) Uani 1 1 d . .
O8 O 0.0719(7) 1.0135(6) 0.0897(6) 0.0314(19) Uani 1 1 d . .
O1 O 0.4787(8) 0.7172(7) 0.1901(6) 0.041(2) Uani 1 1 d . .
O4 O 0.5397(8) 0.8747(7) -0.0679(6) 0.036(2) Uani 1 1 d . .
O7 O 0.0043(8) 0.7662(7) 0.2231(6) 0.038(2) Uani 1 1 d . .
O1W O 0.3193(9) 0.9620(7) 0.1170(7) 0.044(2) Uani 1 1 d . .
H1WA H 0.3562 0.9686 0.1634 0.066 Uiso 1 1 d GR .
H1WB H 0.2395 0.9610 0.1361 0.066 Uiso 1 1 d GR .
O6 O 0.0709(8) 0.8598(7) -0.0818(6) 0.040(2) Uani 1 1 d . .
O5 O 0.1826(8) 0.7930(6) 0.1298(6) 0.036(2) Uani 1 1 d . .
O2 O 0.5958(8) 0.8396(6) 0.1580(7) 0.041(2) Uani 1 1 d . .
O2W O -0.1958(8) 0.9351(6) 0.1367(7) 0.043(2) Uani 1 1 d . .
H2WA H -0.2057 0.9154 0.1977 0.065 Uiso 1 1 d GR .
H2WB H -0.2556 0.9169 0.1139 0.065 Uiso 1 1 d GR .
N1 N 0.3764(10) 0.6751(8) 0.0132(8) 0.0371(14) Uani 1 1 d . U
C42 C 0.2717(12) 0.3262(9) 0.0063(10) 0.0370(14) Uani 1 1 d . U
H42 H 0.3456 0.3162 0.0341 0.044 Uiso 1 1 calc R .
C41 C 0.2168(12) 0.2486(9) -0.0081(10) 0.0370(15) Uani 1 1 d . U
H41 H 0.2548 0.1862 0.0108 0.044 Uiso 1 1 calc R .
C22 C 0.4179(12) 0.9554(9) -0.2938(9) 0.0337(14) Uani 1 1 d . U
H22 H 0.3316 0.9591 -0.2724 0.040 Uiso 1 1 calc R .
C43 C 0.2163(12) 0.4188(9) -0.0206(10) 0.0369(13) Uani 1 1 d . U
C4 C 0.6891(13) 0.5644(10) 0.4155(10) 0.0408(13) Uani 1 1 d . U
C47 C 0.2561(12) 0.5979(9) -0.0714(10) 0.0381(14) Uani 1 1 d . U
H47 H 0.2114 0.6043 -0.1228 0.046 Uiso 1 1 calc R .
C13 C 0.8101(13) 0.3204(9) 0.7200(9) 0.0390(15) Uani 1 1 d . U
H13 H 0.7225 0.3220 0.7271 0.047 Uiso 1 1 calc R .
C14 C 0.7044(13) 0.5127(10) 0.5879(10) 0.0412(12) Uani 1 1 d . U
C37 C 0.2490(13) 1.1751(10) 0.4153(10) 0.0428(18) Uani 1 1 d . U
H37 H 0.3110 1.2116 0.3756 0.051 Uiso 1 1 calc R .
C12 C 0.8703(13) 0.3803(10) 0.6473(10) 0.0406(14) Uani 1 1 d . U
H12 H 0.9570 0.3807 0.6449 0.049 Uiso 1 1 calc R .
C3 C 0.6190(13) 0.6211(10) 0.3384(9) 0.0404(14) Uani 1 1 d . U
H3 H 0.5452 0.5967 0.3314 0.049 Uiso 1 1 calc R .
C21 C 0.4965(12) 0.9276(9) -0.2277(9) 0.0351(14) Uani 1 1 d . U
H21 H 0.5828 0.9277 -0.2486 0.042 Uiso 1 1 calc R .
C48 C 0.2726(12) 0.5063(9) -0.0095(10) 0.0374(13) Uani 1 1 d . U
C31 C -0.0096(12) 1.0749(10) 0.2321(9) 0.0379(15) Uani 1 1 d . U
H31 H -0.0498 1.1294 0.2540 0.045 Uiso 1 1 calc R .
C20 C 0.4546(12) 0.8970(9) -0.1239(9) 0.0344(15) Uani 1 1 d . U
C11 C 0.8097(13) 0.4467(10) 0.5696(10) 0.0403(13) Uani 1 1 d . U
C32 C 0.0359(12) 1.0043(10) 0.2960(9) 0.0382(15) Uani 1 1 d . U
H32 H 0.0817 0.9515 0.2741 0.046 Uiso 1 1 calc R .
C23 C 0.4593(12) 0.9805(9) -0.3983(9) 0.0343(15) Uani 1 1 d . U
C10 C 0.8573(13) 0.4419(10) 0.4741(10) 0.0414(12) Uani 1 1 d . U
C19 C 0.6401(13) 0.5691(10) 0.5113(10) 0.0412(12) Uani 1 1 d . U
C33 C 0.0204(13) 1.0021(9) 0.3998(10) 0.0378(16) Uani 1 1 d . U
C29 C 0.6917(12) 1.1287(9) -0.5783(10) 0.0373(17) Uani 1 1 d . U
H29 H 0.7208 1.1398 -0.6438 0.045 Uiso 1 1 calc R .
C40 C 0.1195(12) 0.7495(8) 0.2094(8) 0.029(3) Uani 1 1 d . U
C45 C 0.0553(12) 0.3474(9) -0.0712(10) 0.0367(15) Uani 1 1 d . U
H45 H -0.0199 0.3547 -0.0971 0.044 Uiso 1 1 calc R .
C16 C 0.5524(13) 0.5875(10) 0.7018(10) 0.0442(16) Uani 1 1 d . U
H16 H 0.5230 0.5942 0.7645 0.053 Uiso 1 1 calc R .
C5 C 0.7982(13) 0.5019(10) 0.3959(10) 0.0417(12) Uani 1 1 d . U
C2 C 0.6494(13) 0.7015(10) 0.2791(9) 0.0401(14) Uani 1 1 d . U
H2 H 0.7245 0.7261 0.2829 0.048 Uiso 1 1 calc R .
C7 C 0.9513(13) 0.4314(10) 0.2825(11) 0.0462(16) Uani 1 1 d . U
H7 H 0.9847 0.4288 0.2194 0.055 Uiso 1 1 calc R .
C24 C 0.5535(12) 1.0462(9) -0.4397(9) 0.0352(13) Uani 1 1 d . U
C30 C -0.0038(12) 1.0769(9) 0.1287(9) 0.0352(19) Uani 1 1 d . U
C15 C 0.6577(13) 0.5270(10) 0.6825(10) 0.0419(13) Uani 1 1 d . U
H15 H 0.7003 0.4941 0.7330 0.050 Uiso 1 1 calc R .
C46 C 0.3052(12) 0.6771(9) -0.0565(10) 0.0388(14) Uani 1 1 d . U
H46 H 0.2886 0.7368 -0.0971 0.047 Uiso 1 1 calc R .
C9 C 0.9658(13) 0.3784(10) 0.4504(10) 0.0434(14) Uani 1 1 d . U
H9 H 1.0070 0.3402 0.4995 0.052 Uiso 1 1 calc R .
C26 C 0.6966(12) 1.1606(9) -0.4238(10) 0.0381(17) Uani 1 1 d . U
H26 H 0.7298 1.1938 -0.3856 0.046 Uiso 1 1 calc R .
C8 C 1.0098(14) 0.3725(10) 0.3587(10) 0.0457(16) Uani 1 1 d . U
H8 H 1.0793 0.3293 0.3455 0.055 Uiso 1 1 calc R .
C18 C 0.5316(13) 0.6316(10) 0.5342(10) 0.0421(13) Uani 1 1 d . U
H18 H 0.4891 0.6680 0.4850 0.051 Uiso 1 1 calc R .
C28 C 0.7421(13) 1.1743(10) -0.5223(10) 0.0386(17) Uani 1 1 d . U
H28 H 0.8067 1.2147 -0.5487 0.046 Uiso 1 1 calc R .
C1 C 0.5697(12) 0.7568(10) 0.2048(9) 0.037(2) Uani 1 1 d . U
C49 C 0.3459(12) 0.5038(9) 0.0620(10) 0.0381(14) Uani 1 1 d . U
H49 H 0.3642 0.4451 0.1035 0.046 Uiso 1 1 calc R .
C50 C 0.3917(12) 0.5875(9) 0.0719(10) 0.0376(15) Uani 1 1 d . U
H50 H 0.4365 0.5833 0.1229 0.045 Uiso 1 1 calc R .
C39 C 0.1369(13) 1.1194(10) 0.5743(10) 0.0416(17) Uani 1 1 d . U
H39 H 0.1229 1.1207 0.6394 0.050 Uiso 1 1 calc R .
C36 C 0.1803(13) 1.1208(10) 0.3788(10) 0.0406(15) Uani 1 1 d . U
H36 H 0.1944 1.1226 0.3131 0.049 Uiso 1 1 calc R .
C35 C 0.0878(13) 1.0612(10) 0.4373(10) 0.0391(14) Uani 1 1 d . U
C38 C 0.2243(13) 1.1752(10) 0.5148(10) 0.0421(17) Uani 1 1 d . U
H38 H 0.2686 1.2140 0.5401 0.050 Uiso 1 1 calc R .
C27 C 0.4049(12) 0.9361(9) -0.4596(9) 0.0338(16) Uani 1 1 d . U
C17 C 0.4887(13) 0.6397(10) 0.6254(10) 0.0439(16) Uani 1 1 d . U
H17 H 0.4162 0.6801 0.6383 0.053 Uiso 1 1 calc R .
C25 C 0.6047(12) 1.0996(9) -0.3831(9) 0.0361(14) Uani 1 1 d . U
H25 H 0.5748 1.0926 -0.3179 0.043 Uiso 1 1 calc R .
C34 C -0.0665(12) 0.9408(9) 0.4614(9) 0.0369(17) Uani 1 1 d . U
C44 C 0.1039(12) 0.4289(9) -0.0587(10) 0.0373(14) Uani 1 1 d . U
H44 H 0.0618 0.4902 -0.0755 0.045 Uiso 1 1 calc R .
C6 C 0.8457(13) 0.4921(10) 0.3009(10) 0.0441(13) Uani 1 1 d . U
H6 H 0.8048 0.5273 0.2503 0.053 Uiso 1 1 calc R .
N2 N 0.1121(10) 0.2589(7) -0.0477(8) 0.0350(14) Uani 1 1 d . U

loop_
_atom_site_aniso_label
_atom_site_aniso_U_11
_atom_site_aniso_U_22
_atom_site_aniso_U_33
_atom_site_aniso_U_23
_atom_site_aniso_U_13
_atom_site_aniso_U_12
Cd2 0.0242(5) 0.0231(4) 0.0230(4) -0.0010(3) -0.0075(3) -0.0033(3)
Cd1 0.0269(5) 0.0250(4) 0.0214(4) 0.0005(3) -0.0053(3) -0.0045(3)
O3 0.033(5) 0.035(5) 0.029(5) -0.002(4) -0.006(4) -0.010(4)
O8 0.028(5) 0.040(5) 0.028(4) -0.013(4) 0.007(4) -0.016(4)
O1 0.040(5) 0.049(6) 0.037(5) 0.002(4) -0.021(4) -0.016(4)
O4 0.027(5) 0.053(6) 0.027(4) 0.007(4) -0.011(4) -0.013(4)
O7 0.025(5) 0.050(6) 0.032(5) 0.004(4) -0.004(4) 0.000(4)
O1W 0.035(5) 0.049(6) 0.050(6) -0.015(5) -0.009(4) 0.002(4)
O6 0.036(5) 0.050(6) 0.035(5) -0.007(4) -0.002(4) -0.010(4)
O5 0.025(4) 0.037(5) 0.042(5) 0.001(4) -0.005(4) -0.009(4)
O2 0.039(5) 0.037(5) 0.041(5) 0.008(4) -0.004(4) -0.010(4)
O2W 0.036(5) 0.039(5) 0.053(6) -0.012(5) -0.003(4) 0.004(4)
N1 0.039(3) 0.033(3) 0.043(3) -0.007(2) -0.012(2) -0.012(2)
C42 0.035(3) 0.033(3) 0.047(3) -0.008(2) -0.011(2) -0.012(2)
C41 0.034(3) 0.034(3) 0.047(3) -0.008(3) -0.011(3) -0.012(3)
C22 0.034(3) 0.035(3) 0.033(3) -0.007(2) -0.010(2) -0.004(2)
C43 0.036(3) 0.033(2) 0.045(3) -0.008(2) -0.010(2) -0.012(2)
C4 0.040(2) 0.043(2) 0.038(2) 0.001(2) -0.013(2) -0.002(2)
C47 0.039(3) 0.034(3) 0.046(3) -0.007(2) -0.012(2) -0.013(2)
C13 0.038(3) 0.041(3) 0.037(3) -0.001(3) -0.013(3) -0.002(3)
C14 0.041(2) 0.043(2) 0.038(2) 0.001(2) -0.013(2) -0.002(2)
C37 0.043(4) 0.042(3) 0.040(3) -0.006(3) -0.005(3) -0.001(3)
C12 0.040(3) 0.042(3) 0.038(3) 0.001(2) -0.013(2) -0.002(2)
C3 0.039(3) 0.042(3) 0.038(3) 0.001(2) -0.013(2) -0.002(2)
C21 0.035(3) 0.036(3) 0.035(3) -0.005(2) -0.009(2) -0.003(2)
C48 0.038(3) 0.033(2) 0.045(3) -0.008(2) -0.011(2) -0.012(2)
C31 0.041(3) 0.038(3) 0.035(3) -0.008(3) -0.006(3) 0.001(3)
C20 0.036(3) 0.033(3) 0.037(3) -0.007(3) -0.011(3) -0.007(3)
C11 0.039(2) 0.042(2) 0.038(2) 0.001(2) -0.013(2) -0.002(2)
C32 0.041(3) 0.038(3) 0.035(3) -0.007(3) -0.006(3) 0.001(3)
C23 0.035(3) 0.036(3) 0.033(3) -0.006(3) -0.010(3) -0.001(3)
C10 0.040(2) 0.043(2) 0.038(2) 0.001(2) -0.013(2) -0.001(2)
C19 0.040(2) 0.042(2) 0.038(2) 0.001(2) -0.013(2) -0.001(2)
C33 0.040(3) 0.038(3) 0.035(3) -0.008(3) -0.007(3) 0.001(3)
C29 0.037(3) 0.038(3) 0.038(3) -0.006(3) -0.008(3) -0.005(3)
C40 0.040(8) 0.025(6) 0.022(6) -0.001(5) -0.012(5) -0.003(5)
C45 0.033(3) 0.033(3) 0.048(3) -0.008(3) -0.011(3) -0.013(3)
C16 0.044(3) 0.044(3) 0.040(3) 0.001(3) -0.010(3) 0.000(3)
C5 0.041(2) 0.044(2) 0.038(2) 0.001(2) -0.013(2) -0.001(2)
C2 0.040(3) 0.042(3) 0.037(3) 0.001(2) -0.014(2) -0.002(2)
C7 0.044(3) 0.049(3) 0.041(3) 0.001(3) -0.011(3) 0.001(3)
C24 0.036(3) 0.036(3) 0.035(3) -0.006(2) -0.009(2) -0.003(2)
C30 0.040(4) 0.034(4) 0.031(4) -0.006(3) -0.007(3) 0.000(4)
C15 0.042(3) 0.043(3) 0.038(2) 0.001(2) -0.012(2) -0.001(2)
C46 0.040(3) 0.034(3) 0.045(3) -0.005(2) -0.012(2) -0.012(2)
C9 0.042(3) 0.045(3) 0.040(3) 0.002(2) -0.012(2) 0.000(2)
C26 0.038(3) 0.038(3) 0.038(3) -0.006(3) -0.009(3) -0.005(3)
C8 0.044(3) 0.048(3) 0.041(3) 0.001(3) -0.011(3) 0.001(3)
C18 0.042(3) 0.043(3) 0.039(2) 0.001(2) -0.013(2) -0.001(2)
C28 0.038(3) 0.039(3) 0.039(3) -0.004(3) -0.007(3) -0.005(3)
C1 0.037(4) 0.039(4) 0.034(4) 0.000(3) -0.012(3) -0.002(3)
C49 0.038(3) 0.034(3) 0.046(3) -0.007(2) -0.011(2) -0.012(2)
C50 0.039(3) 0.033(3) 0.045(3) -0.007(3) -0.012(3) -0.014(3)
C39 0.044(4) 0.042(3) 0.039(3) -0.008(3) -0.007(3) 0.000(3)
C36 0.042(3) 0.041(3) 0.037(3) -0.006(2) -0.006(3) 0.000(3)
C35 0.041(3) 0.039(3) 0.036(3) -0.007(2) -0.007(2) 0.000(2)
C38 0.044(4) 0.042(3) 0.040(3) -0.007(3) -0.008(3) -0.002(3)
C27 0.034(3) 0.035(3) 0.033(3) -0.005(3) -0.010(3) -0.002(3)
C17 0.043(3) 0.044(3) 0.041(3) 0.001(3) -0.011(3) 0.001(3)
C25 0.037(3) 0.037(3) 0.036(3) -0.006(2) -0.009(2) -0.004(2)
C34 0.039(3) 0.037(3) 0.034(3) -0.008(3) -0.007(3) 0.001(3)
C44 0.036(3) 0.033(3) 0.047(3) -0.008(2) -0.011(2) -0.012(2)
C6 0.042(3) 0.046(3) 0.040(2) 0.002(2) -0.012(2) 0.000(2)
N2 0.032(3) 0.032(3) 0.046(3) -0.007(3) -0.011(3) -0.015(3)

loop_
_atom_type_symbol
_atom_type_description
_atom_type_scat_dispersion_real
_atom_type_scat_dispersion_imag
_atom_type_scat_source
C C 0.0033 0.0016 'International Tables Vol C Tables 4.2.6.8 and 6.1.1.4'
H H 0.0000 0.0000 'International Tables Vol C Tables 4.2.6.8 and 6.1.1.4'
Cd Cd -0.8075 1.2024 'International Tables Vol C Tables 4.2.6.8 and 6.1.1.4'
N N 0.0061 0.0033 'International Tables Vol C Tables 4.2.6.8 and 6.1.1.4'
O O 0.0106 0.0060 'International Tables Vol C Tables 4.2.6.8 and 6.1.1.4'

loop_
_geom_angle_atom_site_label_1
_geom_angle_atom_site_label_2
_geom_angle_atom_site_label_3
_geom_angle
_geom_angle_site_symmetry_1
_geom_angle_site_symmetry_3
O8 Cd2 O5 83.5(3) . .
O8 Cd2 C40 94.8(3) . .
O8 Cd2 N2 172.4(3) . 2_565
O7 Cd2 O8 103.6(3) . .
O7 Cd2 O5 54.8(3) . .
O7 Cd2 C40 26.5(3) . .
O7 Cd2 N2 82.1(3) . 2_565
O6 Cd2 O8 102.5(3) . .
O6 Cd2 O7 133.5(3) . .
O6 Cd2 O5 91.2(3) . .
O6 Cd2 C40 114.0(3) . .
O6 Cd2 N2 76.4(4) . 2_565
O5 Cd2 C40 28.3(3) . .
O2W Cd2 O8 85.8(3) . .
O2W Cd2 O7 88.5(3) . .
O2W Cd2 O6 131.2(3) . .
O2W Cd2 O5 137.5(3) . .
O2W Cd2 C40 113.0(4) . .
O2W Cd2 N2 89.3(4) . 2_565
N2 Cd2 O5 104.0(3) 2_565 .
N2 Cd2 C40 92.5(4) 2_565 .
O3 Cd1 C20 27.1(3) . .
O1 Cd1 O3 162.1(3) . .
O1 Cd1 O4 116.0(3) . .
O1 Cd1 O1W 109.8(3) . .
O1 Cd1 O5 95.9(3) . .
O1 Cd1 N1 84.3(3) . .
O1 Cd1 C20 140.6(4) . .
O4 Cd1 O3 54.6(3) . .
O4 Cd1 O5 145.1(3) . .
O4 Cd1 N1 90.4(4) . .
O4 Cd1 C20 27.7(3) . .
O1W Cd1 O3 87.9(3) . .
O1W Cd1 O4 102.6(3) . .
O1W Cd1 O5 77.4(3) . .
O1W Cd1 N1 153.2(4) . .
O1W Cd1 C20 97.9(4) . .
O5 Cd1 O3 90.8(3) . .
O5 Cd1 N1 78.6(3) . .
O5 Cd1 C20 117.5(3) . .
N1 Cd1 O3 80.8(3) . .
N1 Cd1 C20 82.8(4) . .
C20 O3 Cd1 90.7(7) . .
C30 O8 Cd2 118.5(8) . .
C1 O1 Cd1 105.5(8) . .
C20 O4 Cd1 94.3(7) . .
C40 O7 Cd2 95.2(7) . .
C30 O6 Cd2 102.3(8) 2_575 .
Cd1 O5 Cd2 130.8(4) . .
C40 O5 Cd2 90.8(7) . .
C40 O5 Cd1 137.1(8) . .
C46 N1 Cd1 121.3(8) . .
C50 N1 Cd1 119.4(9) . .
C50 N1 C46 114.5(11) . .
C43 C42 C41 119.3(12) . .
N2 C41 C42 122.8(12) . .
C21 C22 C23 124.3(12) . .
C42 C43 C48 122.1(12) . .
C42 C43 C44 117.7(12) . .
C44 C43 C48 120.2(12) . .
C19 C4 C3 118.2(12) . .
C19 C4 C5 119.9(12) . .
C5 C4 C3 121.8(13) . .
C46 C47 C48 120.5(12) . .
C12 C13 C40 121.0(12) . 2_666
C11 C14 C19 121.2(13) . .
C11 C14 C15 121.8(12) . .
C15 C14 C19 117.1(12) . .
C36 C37 C38 118.7(14) . .
C13 C12 C11 124.9(13) . .
C2 C3 C4 127.0(13) . .
C22 C21 C20 124.0(12) . .
C47 C48 C43 122.5(12) . .
C49 C48 C43 122.5(12) . .
C49 C48 C47 115.0(12) . .
C32 C31 C30 126.7(12) . .
O3 C20 Cd1 62.2(7) . .
O3 C20 O4 119.7(12) . .
O3 C20 C21 122.5(11) . .
O4 C20 Cd1 58.0(6) . .
O4 C20 C21 117.8(11) . .
C21 C20 Cd1 173.3(9) . .
C14 C11 C12 122.6(13) . .
C10 C11 C14 118.9(12) . .
C10 C11 C12 118.5(12) . .
C31 C32 C33 125.0(13) . .
C24 C23 C22 122.5(11) . .
C27 C23 C22 118.7(11) . .
C27 C23 C24 118.8(12) . .
C11 C10 C5 120.7(13) . .
C11 C10 C9 121.7(12) . .
C9 C10 C5 117.6(13) . .
C4 C19 C14 119.4(12) . .
C4 C19 C18 121.8(12) . .
C18 C19 C14 118.8(13) . .
C35 C33 C32 121.1(12) . .
C35 C33 C34 120.3(12) . .
C34 C33 C32 118.5(12) . .
C28 C29 C27 122.1(13) . 2_674
O7 C40 Cd2 58.3(6) . .
O7 C40 O5 119.2(10) . .
O7 C40 C13 122.3(11) . 2_666
O5 C40 Cd2 60.9(6) . .
O5 C40 C13 118.5(11) . 2_666
C13 C40 Cd2 177.1(9) 2_666 .
N2 C45 C44 122.1(12) . .
C15 C16 C17 119.3(14) . .
C4 C5 C10 119.8(13) . .
C4 C5 C6 121.0(12) . .
C6 C5 C10 119.0(13) . .
C3 C2 C1 123.6(13) . .
C6 C7 C8 120.5(14) . .
C23 C24 C25 121.6(12) . .
C27 C24 C23 120.3(12) 2_674 .
C27 C24 C25 118.1(12) 2_674 .
O8 C30 C31 119.7(11) . .
O6 C30 O8 122.0(12) 2_575 .
O6 C30 C31 118.3(11) 2_575 .
C16 C15 C14 122.3(12) . .
N1 C46 C47 124.6(13) . .
C8 C9 C10 121.6(13) . .
C25 C26 C28 121.2(13) . .
C9 C8 C7 120.5(14) . .
C17 C18 C19 121.7(12) . .
C29 C28 C26 119.6(13) . .
O1 C1 O2 121.3(11) . .
O1 C1 C2 118.2(12) . .
O2 C1 C2 120.4(12) . .
C50 C49 C48 120.5(13) . .
N1 C50 C49 124.8(12) . .
C38 C39 C34 121.3(13) . 2_576
C37 C36 C35 122.6(13) . .
C33 C35 C36 122.4(13) . .
C33 C35 C34 119.3(12) . 2_576
C36 C35 C34 118.2(12) . 2_576
C39 C38 C37 121.2(14) . .
C23 C27 C29 120.9(12) . 2_674
C23 C27 C24 120.9(12) . 2_674
C24 C27 C29 118.2(12) 2_674 2_674
C18 C17 C16 120.8(13) . .
C26 C25 C24 120.7(13) . .
C33 C34 C39 121.7(12) . 2_576
C33 C34 C35 120.4(12) . 2_576
C39 C34 C35 117.9(13) 2_576 2_576
C45 C44 C43 119.4(12) . .
C7 C6 C5 120.7(13) . .
C41 N2 Cd2 125.2(9) . 2_565
C45 N2 Cd2 116.1(8) . 2_565
C45 N2 C41 118.6(11) . .

loop_
_geom_bond_atom_site_label_1
_geom_bond_atom_site_label_2
_geom_bond_distance
_geom_bond_site_symmetry_2
Cd2 O8 2.352(8) .
Cd2 O7 2.342(8) .
Cd2 O6 2.304(9) .
Cd2 O5 2.396(8) .
Cd2 O2W 2.241(9) .
Cd2 C40 2.741(11) .
Cd2 N2 2.376(10) 2_565
Cd1 O3 2.439(8) .
Cd1 O1 2.239(8) .
Cd1 O4 2.346(8) .
Cd1 O1W 2.267(9) .
Cd1 O5 2.375(8) .
Cd1 N1 2.420(10) .
Cd1 C20 2.757(13) .
O3 C20 1.256(15) .
O8 C30 1.297(14) .
O1 C1 1.250(15) .
O4 C20 1.284(14) .
O7 C40 1.227(14) .
O6 C30 1.233(15) 2_575
O5 C40 1.300(14) .
O2 C1 1.253(15) .
N1 C46 1.351(16) .
N1 C50 1.345(16) .
C42 C41 1.372(17) .
C42 C43 1.371(18) .
C41 N2 1.323(15) .
C22 C21 1.340(16) .
C22 C23 1.476(17) .
C43 C48 1.487(17) .
C43 C44 1.388(17) .
C4 C3 1.478(17) .
C4 C19 1.408(19) .
C4 C5 1.413(19) .
C47 C48 1.409(17) .
C47 C46 1.363(17) .
C13 C12 1.324(18) .
C13 C40 1.489(16) 2_666
C14 C11 1.409(19) .
C14 C19 1.437(17) .
C14 C15 1.426(19) .
C37 C36 1.359(19) .
C37 C38 1.416(18) .
C12 C11 1.479(17) .
C3 C2 1.302(18) .
C21 C20 1.474(17) .
C48 C49 1.389(17) .
C31 C32 1.307(17) .
C31 C30 1.475(17) .
C11 C10 1.402(19) .
C32 C33 1.473(18) .
C23 C24 1.423(18) .
C23 C27 1.419(17) .
C10 C5 1.441(17) .
C10 C9 1.431(19) .
C19 C18 1.419(19) .
C33 C35 1.407(18) .
C33 C34 1.413(19) .
C29 C28 1.346(18) .
C29 C27 1.427(18) 2_674
C40 C13 1.489(16) 2_666
C45 C44 1.376(17) .
C45 N2 1.323(16) .
C16 C15 1.366(19) .
C16 C17 1.412(18) .
C5 C6 1.414(19) .
C2 C1 1.505(16) .
C7 C8 1.412(18) .
C7 C6 1.368(19) .
C24 C27 1.423(17) 2_674
C24 C25 1.432(17) .
C30 O6 1.233(15) 2_575
C9 C8 1.347(19) .
C26 C28 1.404(18) .
C26 C25 1.362(18) .
C18 C17 1.346(19) .
C49 C50 1.375(17) .
C39 C38 1.363(19) .
C39 C34 1.424(19) 2_576
C36 C35 1.423(19) .
C35 C34 1.436(18) 2_576
C27 C29 1.427(18) 2_674
C27 C24 1.423(17) 2_674
C34 C39 1.424(19) 2_576
C34 C35 1.436(18) 2_576
N2 Cd2 2.376(10) 2_565
